data_4115671
loop_
_publ_author_name
'Joseph A. R. Schmidt'
'John Arnold'

_publ_contact_author_address
;
 Dept. of Chemistry
 University of California-Berkeley
 Berkeley, CA  94720-1460
;
_publ_contact_author_email ' arnold@socrates.berkeley.edu '
_publ_contact_author_fax ' (510) 643-5482 '
_publ_contact_author_name ' John Arnold '
_publ_section_title
;
 Reactivity of a Tantalum-Lithium Alkylidene Supported by an Anionic
 Triazacyclononane Ligand
;
_journal_name_full 'Journal of the American Chemical Society'
_journal_page_first 8424
_journal_page_last 8425
_journal_paper_doi 10.1021/ja016143i
_journal_volume 123
_journal_year 2001
_chemical_formula_sum 'C44 H86 N4 O Rh Si2 Ta'
_chemical_formula_weight 1027.21
_space_group_IT_number 2
_symmetry_cell_setting triclinic
_symmetry_Int_Tables_number 2
_symmetry_space_group_name_Hall '-P 1'
_symmetry_space_group_name_H-M 'P -1'
_audit_creation_date 'Wed Apr 25 12:57:58 2001'
_audit_creation_method 'by teXsan'
_cell_angle_alpha 108.303(1)
_cell_angle_beta 93.722(1)
_cell_angle_gamma 95.154(1)
_cell_formula_units_Z 2
_cell_length_a 11.0050(2)
_cell_length_b 13.5425(3)
_cell_length_c 17.5754(4)
_cell_measurement_reflns_used 6840
_cell_measurement_temperature 149.2
_cell_measurement_theta_max 45.0
_cell_measurement_theta_min 5.0
_cell_volume 2464.74(9)
_computing_cell_refinement 'Bruker SAINT v5.04'
_computing_data_collection 'Bruker SMART v5.052d'
_computing_data_reduction 'Bruker SAINT v5.04'
_computing_publication_material teXsan
_computing_structure_refinement teXsan
_computing_structure_solution SIR92
_diffrn_ambient_temperature 149.2
_diffrn_measurement_device_type 'SMART CCD'
_diffrn_measurement_method \w-scan
_diffrn_radiation_monochromator graphite
_diffrn_radiation_source 'X-ray tube'
_diffrn_radiation_type MoK\a
_diffrn_radiation_wavelength 0.7107
_diffrn_reflns_av_R_equivalents 0.0407
_diffrn_reflns_limit_h_max 13
_diffrn_reflns_limit_h_min 0
_diffrn_reflns_limit_k_max 16
_diffrn_reflns_limit_k_min -16
_diffrn_reflns_limit_l_max 20
_diffrn_reflns_limit_l_min -21
_diffrn_reflns_number 12599
_diffrn_reflns_theta_max 25.71
_diffrn_reflns_theta_min 1.5
_exptl_absorpt_coefficient_mu 2.632
_exptl_absorpt_correction_T_max 0.88
_exptl_absorpt_correction_T_min 0.42
_exptl_absorpt_correction_type empirical
_exptl_absorpt_process_details 'Blessing, 1995'
_exptl_crystal_colour yellow
_exptl_crystal_density_diffrn 1.384
_exptl_crystal_description block
_exptl_crystal_F_000 1064.00
_exptl_crystal_size_max 0.190
_exptl_crystal_size_mid 0.170
_exptl_crystal_size_min 0.070
_refine_diff_density_max 1.47
_refine_diff_density_min -2.28
_refine_ls_extinction_coef 0.00000
_refine_ls_extinction_method none
_refine_ls_goodness_of_fit_obs 1.436
_refine_ls_hydrogen_treatment constr
_refine_ls_matrix_type full
_refine_ls_number_parameters 493
_refine_ls_number_reflns 5984
_refine_ls_number_restraints 0
_refine_ls_R_factor_all 0.0557
_refine_ls_R_factor_obs 0.0404
_refine_ls_shift/esd_max 0.0030
_refine_ls_structure_factor_coef F
_refine_ls_weighting_scheme sigma
_refine_ls_wR_factor_all 0.0524
_refine_ls_wR_factor_obs 0.0444
_reflns_number_observed 5984
_reflns_number_total 7949
_reflns_observed_criterion I>3.00sigma
_cod_data_source_file ja016143i_s2_4.cif
_cod_data_source_block (Me3SiCH2)(iPr2-tacn)Ta(CHSiMe3)(=NAr)Rh(COD)_(4)
_cod_original_sg_symbol_H-M 'P -1 '
_cod_original_formula_sum 'C44 H86 N4 O Rh Si2 Ta '
_cod_database_code 4115671

loop_
_symmetry_equiv_pos_as_xyz
'   +x,   +y,   +z'
'   -x,   -y,   -z'

loop_
_atom_site_aniso_label
_atom_site_aniso_U_11
_atom_site_aniso_U_22
_atom_site_aniso_U_33
_atom_site_aniso_U_12
_atom_site_aniso_U_13
_atom_site_aniso_U_23
Ta(1) 0.0201(2) 0.0206(2) 0.0213(2) 0.0051(1) 0.0049(1) 0.0097(1)
Rh(1) 0.0197(4) 0.0227(4) 0.0213(4) 0.0013(3) 0.0045(3) 0.0087(3)
Si(1) 0.022(1) 0.039(1) 0.029(1) -0.001(1) 0.005(1) 0.013(1)
Si(2) 0.034(1) 0.030(1) 0.031(1) 0.011(1) 0.010(1) 0.009(1)
O(1) 0.068(6) 0.080(6) 0.065(6) -0.014(5) 0.012(5) 0.011(5)
N(1) 0.018(3) 0.016(3) 0.019(3) -0.002(3) 0.004(3) 0.006(3)
N(2) 0.016(3) 0.025(4) 0.032(4) 0.003(3) 0.005(3) 0.017(3)
N(3) 0.034(4) 0.020(4) 0.035(4) 0.008(3) 0.008(3) 0.011(3)
N(4) 0.041(5) 0.027(4) 0.035(4) 0.010(3) 0.013(4) 0.019(4)
C(1) 0.016(4) 0.023(5) 0.036(5) 0.003(4) 0.000(4) 0.011(4)
C(2) 0.026(5) 0.060(7) 0.042(6) -0.014(5) 0.004(4) 0.015(5)
C(3) 0.027(5) 0.057(7) 0.044(6) -0.007(5) 0.010(4) 0.021(5)
C(4) 0.030(5) 0.053(6) 0.033(5) 0.009(4) 0.000(4) 0.013(5)
C(5) 0.024(5) 0.026(5) 0.037(5) 0.006(4) 0.009(4) 0.014(4)
C(6) 0.086(9) 0.049(7) 0.032(6) 0.007(6) -0.006(6) 0.014(5)
C(7) 0.042(6) 0.046(7) 0.073(8) 0.013(5) 0.021(6) -0.001(6)
C(8) 0.038(6) 0.043(6) 0.049(6) 0.002(5) 0.016(5) 0.005(5)
C(9) 0.027(5) 0.027(5) 0.032(5) -0.002(4) 0.000(4) 0.015(4)
C(10) 0.030(5) 0.025(5) 0.045(6) 0.010(4) 0.013(4) 0.013(4)
C(11) 0.043(6) 0.029(5) 0.040(5) 0.020(4) 0.014(4) 0.016(4)
C(12) 0.053(6) 0.023(5) 0.042(6) 0.014(4) 0.011(5) 0.021(4)
C(13) 0.034(5) 0.027(5) 0.040(5) 0.004(4) 0.006(4) 0.025(4)
C(14) 0.033(5) 0.030(5) 0.026(5) 0.013(4) 0.015(4) 0.015(4)
C(15) 0.039(5) 0.027(5) 0.027(5) 0.004(4) 0.010(4) 0.008(4)
C(16) 0.063(7) 0.037(6) 0.037(6) 0.004(5) 0.011(5) 0.011(5)
C(17) 0.050(7) 0.056(7) 0.046(6) 0.018(5) 0.026(5) 0.013(5)
C(18) 0.036(5) 0.036(5) 0.039(5) 0.008(4) 0.011(4) 0.019(4)
C(19) 0.050(7) 0.055(7) 0.066(7) 0.003(5) 0.014(6) 0.039(6)
C(20) 0.064(7) 0.044(6) 0.052(7) 0.020(5) 0.005(6) 0.024(5)
C(21) 0.032(5) 0.020(4) 0.019(4) 0.007(4) 0.007(4) 0.008(3)
C(22) 0.032(5) 0.017(4) 0.025(4) 0.004(4) 0.004(4) 0.010(4)
C(23) 0.028(5) 0.031(5) 0.045(6) -0.007(4) 0.001(4) 0.009(4)
C(24) 0.048(6) 0.020(5) 0.054(6) -0.001(4) -0.001(5) 0.020(5)
C(25) 0.052(6) 0.025(5) 0.041(6) 0.005(5) 0.000(5) 0.018(4)
C(26) 0.033(5) 0.022(5) 0.021(4) 0.005(4) 0.004(4) 0.007(4)
C(27) 0.027(5) 0.024(5) 0.039(5) 0.006(4) -0.001(4) 0.013(4)
C(28) 0.044(7) 0.063(8) 0.083(9) 0.028(6) 0.008(6) 0.036(7)
C(29) 0.062(7) 0.040(6) 0.049(7) 0.009(5) -0.013(5) 0.015(5)
C(30) 0.037(5) 0.034(5) 0.030(5) 0.008(4) 0.003(4) 0.019(4)
C(31) 0.040(6) 0.059(7) 0.045(6) 0.011(5) -0.003(5) 0.022(5)
C(32) 0.039(6) 0.050(6) 0.050(6) 0.008(5) 0.008(5) 0.028(5)
C(33) 0.027(5) 0.035(5) 0.017(4) -0.008(4) 0.002(4) 0.006(4)
C(34) 0.029(5) 0.023(5) 0.027(5) -0.001(4) 0.004(4) 0.003(4)
C(35) 0.045(6) 0.031(5) 0.038(5) 0.014(4) 0.018(5) 0.010(4)
C(36) 0.037(5) 0.038(5) 0.032(5) 0.008(4) 0.017(4) 0.011(4)
C(37) 0.022(5) 0.033(5) 0.028(5) -0.003(4) 0.008(4) 0.014(4)
C(38) 0.026(5) 0.025(5) 0.032(5) -0.003(4) 0.008(4) 0.013(4)
C(39) 0.033(5) 0.032(5) 0.025(5) -0.008(4) -0.001(4) 0.015(4)
C(40) 0.034(5) 0.037(5) 0.029(5) 0.001(4) 0.002(4) 0.013(4)
C(41) 0.11(1) 0.08(1) 0.08(1) 0.031(9) 0.023(9) 0.013(8)
C(42) 0.10(1) 0.08(1) 0.08(1) 0.010(9) 0.013(9) -0.022(9)
C(43) 0.07(1) 0.11(1) 0.14(2) -0.011(9) 0.04(1) 0.03(1)
C(44) 0.069(9) 0.10(1) 0.076(10) 0.013(8) 0.009(8) 0.039(9)

loop_
_atom_site_label
_atom_site_fract_x
_atom_site_fract_y
_atom_site_fract_z
_atom_site_U_iso_or_equiv
_atom_site_thermal_displace_type
Ta(1) 0.23058(3) -0.07664(3) 1.77842(2) 0.018 Uij
Rh(1) 0.27499(6) -0.12180(5) 1.61726(4) 0.019 Uij
Si(1) -0.0251(2) -0.2055(2) 1.6526(1) 0.027 Uij
Si(2) 0.1480(2) 0.1337(2) 1.9395(1) 0.029 Uij
O(1) 0.1040(8) -0.5087(7) 1.2347(5) 0.082 Uij
N(1) 0.3291(6) -0.0008(5) 1.7282(4) 0.016 Uij
N(2) 0.3208(6) -0.1458(5) 1.8420(4) 0.021 Uij
N(3) 0.4242(6) -0.3403(5) 1.7409(4) 0.025 Uij
N(4) 0.2923(7) -0.3671(5) 1.8783(4) 0.032 Uij
C(1) 0.1438(7) -0.1886(7) 1.6780(5) 0.023 Uij
C(2) -0.0808(8) -0.3272(8) 1.5654(6) 0.042 Uij
C(3) -0.1076(8) -0.2237(8) 1.7383(6) 0.037 Uij
C(4) -0.0754(8) -0.0889(8) 1.6298(5) 0.037 Uij
C(5) 0.1056(7) 0.0242(6) 1.8448(5) 0.022 Uij
C(6) 0.191(1) 0.0767(9) 2.0205(6) 0.049 Uij
C(7) 0.0122(10) 0.2068(8) 1.9645(7) 0.049 Uij
C(8) 0.2820(9) 0.2231(8) 1.9318(6) 0.036 Uij
C(9) 0.4453(8) -0.1712(6) 1.8552(5) 0.025 Uij
C(10) 0.4922(8) -0.2361(7) 1.7770(6) 0.031 Uij
C(11) 0.4513(8) -0.4133(7) 1.7845(5) 0.029 Uij
C(12) 0.3402(9) -0.4526(7) 1.8189(6) 0.032 Uij
C(13) 0.2023(8) -0.3166(7) 1.8433(5) 0.028 Uij
C(14) 0.2235(8) -0.1975(7) 1.8774(5) 0.022 Uij
C(15) 0.4307(8) -0.3823(7) 1.6532(5) 0.028 Uij
C(16) 0.3350(10) -0.4754(8) 1.6140(6) 0.040 Uij
C(17) 0.5590(10) -0.4057(8) 1.6276(6) 0.050 Uij
C(18) 0.2518(8) -0.3908(7) 1.9496(6) 0.037 Uij
C(19) 0.1529(10) -0.4852(9) 1.9288(7) 0.048 Uij
C(20) 0.361(1) -0.4046(8) 2.0025(6) 0.046 Uij
C(21) 0.3921(7) 0.0975(6) 1.7323(5) 0.021 Uij
C(22) 0.5167(8) 0.1233(6) 1.7637(5) 0.021 Uij
C(23) 0.5750(8) 0.2212(7) 1.7667(6) 0.035 Uij
C(24) 0.5151(9) 0.2897(7) 1.7394(6) 0.040 Uij
C(25) 0.3935(9) 0.2649(7) 1.7101(6) 0.034 Uij
C(26) 0.3293(8) 0.1708(6) 1.7050(5) 0.023 Uij
C(27) 0.5852(8) 0.0530(6) 1.7988(5) 0.027 Uij
C(28) 0.7094(10) 0.0389(9) 1.7707(8) 0.056 Uij
C(29) 0.597(1) 0.0957(8) 1.8913(6) 0.046 Uij
C(30) 0.1961(8) 0.1484(7) 1.6732(5) 0.031 Uij
C(31) 0.1747(9) 0.1631(9) 1.5901(6) 0.046 Uij
C(32) 0.1168(9) 0.2175(8) 1.7307(6) 0.038 Uij
C(33) 0.1787(8) -0.2018(7) 1.5019(5) 0.023 Uij
C(34) 0.2623(8) -0.2654(7) 1.5184(5) 0.028 Uij
C(35) 0.3814(9) -0.2825(7) 1.4792(6) 0.034 Uij
C(36) 0.4901(8) -0.2033(7) 1.5265(5) 0.031 Uij
C(37) 0.4525(8) -0.0995(7) 1.5753(5) 0.027 Uij
C(38) 0.3772(8) -0.0408(7) 1.5447(5) 0.020 Uij
C(39) 0.3221(8) -0.0762(7) 1.4576(5) 0.029 Uij
C(40) 0.1941(8) -0.1361(7) 1.4472(5) 0.030 Uij
C(41) -0.013(2) -0.455(1) 1.3416(9) 0.078 Uij
C(42) 0.109(2) -0.439(1) 1.3138(9) 0.092 Uij
C(43) 0.212(1) -0.496(1) 1.203(1) 0.089 Uij
C(44) 0.222(1) -0.579(1) 1.1288(9) 0.073 Uij
H(1) 0.169(8) -0.242(7) 1.680(5) 0.035 Uij
H(2) -0.111 -0.305 1.522 0.050 Uij
H(3) -0.015 -0.366 1.551 0.050 Uij
H(4) -0.144 -0.365 1.581 0.050 Uij
H(5) -0.194 -0.232 1.724 0.044 Uij
H(6) -0.085 -0.282 1.751 0.044 Uij
H(7) -0.087 -0.162 1.785 0.044 Uij
H(8) -0.031 -0.079 1.587 0.044 Uij
H(9) -0.057 -0.030 1.676 0.044 Uij
H(10) -0.160 -0.102 1.613 0.044 Uij
H(11) 0.068 0.055 1.807 0.027 Uij
H(12) 0.041 -0.021 1.856 0.027 Uij
H(13) 0.256 0.037 2.007 0.059 Uij
H(14) 0.121 0.035 2.028 0.059 Uij
H(15) 0.214 0.133 2.070 0.059 Uij
H(16) -0.059 0.161 1.963 0.059 Uij
H(17) 0.026 0.258 2.017 0.059 Uij
H(18) -0.005 0.244 1.927 0.059 Uij
H(19) 0.323 0.258 1.984 0.043 Uij
H(20) 0.254 0.275 1.911 0.043 Uij
H(21) 0.336 0.185 1.898 0.043 Uij
H(22) 0.445 -0.211 1.891 0.030 Uij
H(23) 0.498 -0.108 1.877 0.030 Uij
H(24) 0.576 -0.244 1.789 0.037 Uij
H(25) 0.487 -0.199 1.740 0.037 Uij
H(26) 0.514 -0.379 1.827 0.035 Uij
H(27) 0.483 -0.472 1.748 0.035 Uij
H(28) 0.278 -0.484 1.775 0.038 Uij
H(29) 0.362 -0.503 1.842 0.038 Uij
H(30) 0.210 -0.336 1.787 0.034 Uij
H(31) 0.124 -0.339 1.852 0.034 Uij
H(32) 0.149 -0.171 1.868 0.027 Uij
H(33) 0.246 -0.178 1.933 0.027 Uij
H(34) 0.410 -0.328 1.633 0.034 Uij
H(35) 0.256 -0.456 1.627 0.048 Uij
H(36) 0.351 -0.531 1.634 0.048 Uij
H(37) 0.338 -0.497 1.558 0.048 Uij
H(38) 0.620 -0.358 1.666 0.060 Uij
H(39) 0.570 -0.475 1.625 0.060 Uij
H(40) 0.566 -0.398 1.576 0.060 Uij
H(41) 0.217 -0.332 1.981 0.044 Uij
H(42) 0.088 -0.478 1.895 0.058 Uij
H(43) 0.188 -0.549 1.901 0.058 Uij
H(44) 0.124 -0.493 1.977 0.058 Uij
H(45) 0.425 -0.349 2.010 0.055 Uij
H(46) 0.390 -0.469 1.979 0.055 Uij
H(47) 0.336 -0.402 2.054 0.055 Uij
H(48) 0.659 0.240 1.788 0.042 Uij
H(49) 0.558 0.355 1.741 0.047 Uij
H(50) 0.353 0.313 1.692 0.040 Uij
H(51) 0.537 -0.014 1.782 0.032 Uij
H(52) 0.702 0.010 1.713 0.067 Uij
H(53) 0.745 -0.010 1.792 0.067 Uij
H(54) 0.760 0.103 1.787 0.067 Uij
H(55) 0.630 0.047 1.912 0.055 Uij
H(56) 0.648 0.160 1.908 0.055 Uij
H(57) 0.517 0.107 1.908 0.055 Uij
H(58) 0.168 0.077 1.667 0.037 Uij
H(59) 0.227 0.125 1.554 0.055 Uij
H(60) 0.091 0.138 1.568 0.055 Uij
H(61) 0.188 0.235 1.596 0.055 Uij
H(62) 0.033 0.198 1.712 0.045 Uij
H(63) 0.139 0.289 1.734 0.045 Uij
H(64) 0.131 0.211 1.782 0.045 Uij
H(65) 0.086(8) -0.229(7) 1.501(5) 0.035 Uij
H(66) 0.233(8) -0.330(7) 1.530(5) 0.035 Uij
H(67) 0.401 -0.351 1.474 0.040 Uij
H(68) 0.369 -0.276 1.427 0.040 Uij
H(69) 0.544 -0.191 1.490 0.037 Uij
H(70) 0.531 -0.232 1.562 0.037 Uij
H(71) 0.505(8) -0.064(7) 1.624(5) 0.035 Uij
H(72) 0.378(8) 0.038(7) 1.578(5) 0.035 Uij
H(73) 0.316 -0.017 1.440 0.035 Uij
H(74) 0.374 -0.121 1.425 0.035 Uij
H(75) 0.136 -0.085 1.460 0.035 Uij
H(76) 0.176 -0.180 1.394 0.035 Uij
H(77) -0.033 -0.389 1.372 0.094 Uij
H(78) -0.003 -0.497 1.376 0.094 Uij
H(79) -0.069 -0.489 1.298 0.094 Uij
H(80) 0.123 -0.369 1.311 0.111 Uij
H(81) 0.172 -0.452 1.346 0.111 Uij
H(82) 0.219 -0.438 1.182 0.107 Uij
H(83) 0.283 -0.497 1.233 0.107 Uij
H(84) 0.302 -0.581 1.108 0.087 Uij
H(85) 0.204 -0.649 1.135 0.087 Uij
H(86) 0.164 -0.582 1.084 0.087 Uij

loop_
_atom_type_symbol
_atom_type_oxidation_number
_atom_type_number_in_cell
_atom_type_scat_dispersion_real
_atom_type_scat_dispersion_imag
_atom_type_scat_source
C 0 88 0.003 0.002 'International Tables'
H 0 172 0.000 0.000 'International Tables'
Rh 0 2 -1.118 0.919 'International Tables'
Ta 0 2 -0.705 6.523 'International Tables'
Si 0 4 0.082 0.070 'International Tables'
N 0 8 0.006 0.003 'International Tables'
O 0 2 0.011 0.006 'International Tables'

loop_
_geom_angle_atom_site_label_1
_geom_angle_atom_site_label_2
_geom_angle_atom_site_label_3
_geom_angle
_geom_angle_publ_flag
Rh(1) Ta(1) N(1) 49.5(2) yes
Rh(1) Ta(1) N(2) 117.2(2) yes
Rh(1) Ta(1) C(1) 49.9(2) yes
Rh(1) Ta(1) C(5) 129.1(2) yes
N(1) Ta(1) N(2) 114.5(2) yes
N(1) Ta(1) C(1) 98.7(3) yes
N(1) Ta(1) C(5) 108.5(3) yes
N(2) Ta(1) C(1) 108.3(3) yes
N(2) Ta(1) C(5) 113.7(3) yes
C(1) Ta(1) C(5) 112.1(3) yes
Ta(1) Rh(1) N(1) 42.1(1) yes
Ta(1) Rh(1) C(1) 46.6(2) yes
Ta(1) Rh(1) C(33) 137.6(2) yes
Ta(1) Rh(1) C(34) 133.0(2) yes
Ta(1) Rh(1) C(37) 125.1(2) yes
Ta(1) Rh(1) C(38) 136.3(2) yes
N(1) Rh(1) C(1) 88.2(2) yes
N(1) Rh(1) C(33) 159.1(3) yes
N(1) Rh(1) C(34) 163.0(3) yes
N(1) Rh(1) C(37) 91.4(3) yes
N(1) Rh(1) C(38) 94.3(2) yes
C(1) Rh(1) C(33) 92.6(3) yes
C(1) Rh(1) C(34) 91.9(3) yes
C(1) Rh(1) C(37) 154.7(3) yes
C(1) Rh(1) C(38) 168.2(3) yes
C(33) Rh(1) C(34) 37.9(3) yes
C(33) Rh(1) C(37) 96.6(3) yes
C(33) Rh(1) C(38) 81.0(3) yes
C(34) Rh(1) C(37) 81.4(3) yes
C(34) Rh(1) C(38) 89.1(3) yes
C(37) Rh(1) C(38) 37.0(3) yes
C(1) Si(1) C(2) 113.0(4) yes
C(1) Si(1) C(3) 110.8(4) yes
C(1) Si(1) C(4) 110.7(4) yes
C(2) Si(1) C(3) 104.1(4) yes
C(2) Si(1) C(4) 109.3(4) yes
C(3) Si(1) C(4) 108.6(4) yes
C(5) Si(2) C(6) 107.9(4) yes
C(5) Si(2) C(7) 108.3(4) yes
C(5) Si(2) C(8) 112.0(4) yes
C(6) Si(2) C(7) 110.0(5) yes
C(6) Si(2) C(8) 108.3(5) yes
C(7) Si(2) C(8) 110.4(4) yes
C(42) O(1) C(43) 110(1) yes
Ta(1) N(1) Rh(1) 88.3(2) yes
Ta(1) N(1) C(21) 147.3(5) yes
Rh(1) N(1) C(21) 122.4(4) yes
Ta(1) N(2) C(9) 139.3(5) yes
Ta(1) N(2) C(14) 104.4(4) yes
C(9) N(2) C(14) 115.6(5) yes
C(10) N(3) C(11) 113.3(6) yes
C(10) N(3) C(15) 112.6(6) yes
C(11) N(3) C(15) 114.4(6) yes
C(12) N(4) C(13) 113.6(6) yes
C(12) N(4) C(18) 115.4(6) yes
C(13) N(4) C(18) 112.4(6) yes
Ta(1) C(1) Rh(1) 83.5(3) yes
Ta(1) C(1) Si(1) 122.8(4) yes
Rh(1) C(1) Si(1) 124.6(4) yes
Ta(1) C(5) Si(2) 125.3(4) yes
N(2) C(9) C(10) 112.1(6) yes
N(3) C(10) C(9) 113.8(6) yes
N(3) C(11) C(12) 113.6(6) yes
N(4) C(12) C(11) 111.6(6) yes
N(4) C(13) C(14) 112.8(7) yes
N(2) C(14) C(13) 115.6(6) yes
N(3) C(15) C(16) 111.6(6) yes
N(3) C(15) C(17) 115.0(7) yes
C(16) C(15) C(17) 111.7(7) yes
N(4) C(18) C(19) 113.4(7) yes
N(4) C(18) C(20) 111.2(7) yes
C(19) C(18) C(20) 111.0(7) yes
N(1) C(21) C(22) 119.7(6) yes
N(1) C(21) C(26) 120.3(6) yes
C(22) C(21) C(26) 120.1(6) yes
C(21) C(22) C(23) 117.7(6) yes
C(21) C(22) C(27) 122.5(6) yes
C(23) C(22) C(27) 119.6(7) yes
C(22) C(23) C(24) 121.8(7) yes
C(23) C(24) C(25) 120.1(7) yes
C(24) C(25) C(26) 121.9(7) yes
C(21) C(26) C(25) 118.3(7) yes
C(21) C(26) C(30) 122.1(6) yes
C(25) C(26) C(30) 119.6(7) yes
C(22) C(27) C(28) 113.4(7) yes
C(22) C(27) C(29) 110.4(6) yes
C(28) C(27) C(29) 109.2(7) yes
C(26) C(30) C(31) 112.0(6) yes
C(26) C(30) C(32) 111.9(7) yes
C(31) C(30) C(32) 108.6(7) yes
Rh(1) C(33) C(34) 71.7(4) yes
Rh(1) C(33) C(40) 110.1(5) yes
C(34) C(33) C(40) 126.1(7) yes
Rh(1) C(34) C(33) 70.3(4) yes
Rh(1) C(34) C(35) 113.1(5) yes
C(33) C(34) C(35) 123.8(7) yes
C(34) C(35) C(36) 113.3(6) yes
C(35) C(36) C(37) 113.3(6) yes
Rh(1) C(37) C(36) 110.4(5) yes
Rh(1) C(37) C(38) 73.8(4) yes
C(36) C(37) C(38) 124.5(7) yes
Rh(1) C(38) C(37) 69.2(4) yes
Rh(1) C(38) C(39) 111.8(5) yes
C(37) C(38) C(39) 123.0(7) yes
C(38) C(39) C(40) 111.4(6) yes
C(33) C(40) C(39) 114.0(6) yes
O(1) C(42) C(41) 106(1) yes
O(1) C(43) C(44) 112(1) yes

loop_
_geom_bond_atom_site_label_1
_geom_bond_atom_site_label_2
_geom_bond_distance
_geom_bond_publ_flag
Ta(1) Rh(1) 2.7894(6) yes
Ta(1) N(1) 1.871(5) yes
Ta(1) N(2) 1.947(5) yes
Ta(1) C(1) 2.042(8) yes
Ta(1) C(5) 2.160(7) yes
Rh(1) N(1) 2.123(5) yes
Rh(1) C(1) 2.148(7) yes
Rh(1) C(33) 2.132(7) yes
Rh(1) C(34) 2.150(7) yes
Rh(1) C(37) 2.161(7) yes
Rh(1) C(38) 2.221(7) yes
Si(1) C(1) 1.860(7) yes
Si(1) C(2) 1.884(9) yes
Si(1) C(3) 1.878(8) yes
Si(1) C(4) 1.868(9) yes
Si(2) C(5) 1.846(8) yes
Si(2) C(6) 1.874(9) yes
Si(2) C(7) 1.867(9) yes
Si(2) C(8) 1.862(9) yes
O(1) C(42) 1.41(1) yes
O(1) C(43) 1.37(1) yes
N(1) C(21) 1.424(9) yes
N(2) C(9) 1.464(9) yes
N(2) C(14) 1.499(9) yes
N(3) C(10) 1.463(10) yes
N(3) C(11) 1.468(9) yes
N(3) C(15) 1.475(9) yes
N(4) C(12) 1.460(10) yes
N(4) C(13) 1.460(9) yes
N(4) C(18) 1.475(9) yes
C(9) C(10) 1.53(1) yes
C(11) C(12) 1.52(1) yes
C(13) C(14) 1.52(1) yes
C(15) C(16) 1.52(1) yes
C(15) C(17) 1.54(1) yes
C(18) C(19) 1.54(1) yes
C(18) C(20) 1.53(1) yes
C(21) C(22) 1.41(1) yes
C(21) C(26) 1.439(10) yes
C(22) C(23) 1.40(1) yes
C(22) C(27) 1.514(10) yes
C(23) C(24) 1.37(1) yes
C(24) C(25) 1.38(1) yes
C(25) C(26) 1.37(1) yes
C(26) C(30) 1.50(1) yes
C(27) C(28) 1.49(1) yes
C(27) C(29) 1.54(1) yes
C(30) C(31) 1.54(1) yes
C(30) C(32) 1.52(1) yes
C(33) C(34) 1.39(1) yes
C(33) C(40) 1.51(1) yes
C(34) C(35) 1.52(1) yes
C(35) C(36) 1.53(1) yes
C(36) C(37) 1.51(1) yes
C(37) C(38) 1.39(1) yes
C(38) C(39) 1.52(1) yes
C(39) C(40) 1.53(1) yes
C(41) C(42) 1.48(2) yes
C(43) C(44) 1.45(2) yes
